data_7029698
loop_
_publ_author_name
'Ma, Jing'
'Zhao, Ke-Qing'
'Walton, Mark J.'
'Wright, Joseph A.'
'Frese, Josef W. A.'
'Elsegood, Mark R. J.'
'Xing, Qifeng'
'Sun, Wen-Hua'
'Redshaw, Carl'

_publ_section_title
;
 Vanadyl complexes bearing bi-dentate phenoxyimine ligands: synthesis,
 structural studies and ethylene polymerization capability.
;
_journal_issue 22
_journal_name_full 'Dalton transactions (Cambridge, England : 2003)'
_journal_page_first 8300
_journal_page_last 8310
_journal_paper_doi 10.1039/c4dt00021h
_journal_volume 43
_journal_year 2014
_chemical_formula_moiety 'C63 H64 N2 O8 V2 '
_chemical_formula_sum 'C63 H64 N2 O8 V2'
_chemical_formula_weight 1079.05
_chemical_name_systematic
;
 ?
;
_space_group_IT_number 2
_symmetry_cell_setting triclinic
_symmetry_space_group_name_Hall '-P 1'
_symmetry_space_group_name_H-M 'P -1'
_atom_sites_solution_hydrogens geom
_atom_sites_solution_primary direct
_atom_sites_solution_secondary difmap
_audit_creation_method SHELXL-97
_cell_angle_alpha 92.36(3)
_cell_angle_beta 100.78(3)
_cell_angle_gamma 98.46(3)
_cell_formula_units_Z 2
_cell_length_a 9.830(2)
_cell_length_b 13.423(3)
_cell_length_c 21.429(4)
_cell_measurement_reflns_used 21355
_cell_measurement_temperature 293(2)
_cell_measurement_theta_max 25.00
_cell_measurement_theta_min 0.97
_cell_volume 2740.5(10)
_computing_cell_refinement 'CrystalClear (Rigaku Inc., 2007)'
_computing_data_collection 'CrystalClear (Rigaku Inc., 2007)'
_computing_data_reduction 'CrystalClear (Rigaku Inc., 2007)'
_computing_molecular_graphics 'XP in Siemens SHELXTL (Sheldrick, 1994)'
_computing_publication_material 'SHELX97 (Sheldrick, 1997)'
_computing_structure_refinement 'SHELXL-97 (Sheldrick, 1997)'
_computing_structure_solution 'SHELXS-97 (Sheldrick, 1990)'
_diffrn_ambient_temperature 293(2)
_diffrn_measured_fraction_theta_full 0.991
_diffrn_measured_fraction_theta_max 0.991
_diffrn_measurement_device_type 'Saturn724+ CCD'
_diffrn_measurement_method '\w scans at fixed \c = 45\%'
_diffrn_radiation_monochromator graphite
_diffrn_radiation_source 'fine-focus sealed tube'
_diffrn_radiation_type MoK\a
_diffrn_radiation_wavelength 0.71073
_diffrn_reflns_av_R_equivalents 0.0699
_diffrn_reflns_av_unetI/netI 0.0849
_diffrn_reflns_limit_h_max 9
_diffrn_reflns_limit_h_min -11
_diffrn_reflns_limit_k_max 15
_diffrn_reflns_limit_k_min -15
_diffrn_reflns_limit_l_max 25
_diffrn_reflns_limit_l_min -25
_diffrn_reflns_number 21355
_diffrn_reflns_theta_full 25.00
_diffrn_reflns_theta_max 25.00
_diffrn_reflns_theta_min 0.97
_diffrn_standards_decay_% none
_diffrn_standards_interval_count none
_diffrn_standards_interval_time none
_diffrn_standards_number none
_exptl_absorpt_coefficient_mu 0.399
_exptl_absorpt_correction_T_max 1.0000
_exptl_absorpt_correction_T_min 0.5603
_exptl_absorpt_correction_type empirical
_exptl_absorpt_process_details 'SADABS (Sheldrick, 1996)'
_exptl_crystal_colour green
_exptl_crystal_density_diffrn 1.306
_exptl_crystal_density_method 'not measured'
_exptl_crystal_description Plate
_exptl_crystal_F_000 1132
_exptl_crystal_size_max 0.288
_exptl_crystal_size_mid 0.252
_exptl_crystal_size_min 0.159
_refine_diff_density_max 0.703
_refine_diff_density_min -1.326
_refine_diff_density_rms 0.248
_refine_ls_extinction_method none
_refine_ls_goodness_of_fit_ref 1.228
_refine_ls_hydrogen_treatment constr
_refine_ls_matrix_type full
_refine_ls_number_parameters 685
_refine_ls_number_reflns 9547
_refine_ls_number_restraints 462
_refine_ls_restrained_S_all 1.202
_refine_ls_R_factor_gt 0.0894
_refine_ls_shift/su_max 0.001
_refine_ls_shift/su_mean 0.000
_refine_ls_structure_factor_coef Fsqd
_refine_ls_weighting_details 'calc w=1/[\s^2^(Fo^2^)+(0.1608P)^2^+0.0000P] where P=(Fo^2^+2Fc^2^)/3'
_refine_ls_weighting_scheme calc
_refine_ls_wR_factor_gt 0.2367
_refine_ls_wR_factor_ref 0.2840
_reflns_number_gt 7741
_reflns_number_total 9547
_reflns_threshold_expression >2sigma(I)
_cod_data_source_file c4dt00021h2.cif
_cod_data_source_block 12
_cod_depositor_comments
;
The following automatic conversions were performed:

'_symmetry_cell_setting' value 'Triclinic' changed to 'triclinic'
according to
/usr/data/users/saulius/crontab/automatic-downloads/rss-feeds/RSC/lib/dictionaries/cif_core.dic
dictionary named 'cif_core.dic' version 2.4.2 from 2011-04-26.

Automatic conversion script
Id: cif_fix_values 2281 2013-09-26 08:29:07Z andrius 

 Adding full bibliography for 7029687--7029699.cif.
;
_cod_original_cell_volume 2740.7(10)
_cod_original_sg_symbol_H-M P-1
_cod_database_code 7029698
_refine_ls_r_factor_ref 0.1196

loop_
_symmetry_equiv_pos_as_xyz
'x, y, z'
'-x, -y, -z'

loop_
_atom_site_label
_atom_site_type_symbol
_atom_site_fract_x
_atom_site_fract_y
_atom_site_fract_z
_atom_site_U_iso_or_equiv
_atom_site_adp_type
_atom_site_occupancy
_atom_site_symmetry_multiplicity
_atom_site_calc_flag
_atom_site_refinement_flags
V2 V 0.26577(8) 0.77559(6) 0.26785(4) 0.0229(3) Uani 1 1 d U
V1 V 0.08096(8) 0.57362(6) 0.20609(4) 0.0234(3) Uani 1 1 d U
O4 O 0.1527(4) 0.6496(2) 0.28920(15) 0.0264(8) Uani 1 1 d U
O2 O 0.4250(4) 0.7582(3) 0.27758(17) 0.0338(8) Uani 1 1 d U
O6 O 0.2310(4) 0.8463(2) 0.34174(15) 0.0274(8) Uani 1 1 d U
O3 O 0.1571(4) 0.7118(2) 0.18683(16) 0.0273(8) Uani 1 1 d .
H3A H 0.1460 0.7371 0.1514 0.033 Uiso 1 1 d R
N1 N -0.0583(4) 0.5549(3) 0.11853(19) 0.0240(9) Uani 1 1 d U
O1 O 0.1902(4) 0.5016(3) 0.19393(18) 0.0354(9) Uani 1 1 d U
C2 C 0.3656(7) 1.0272(4) 0.6400(3) 0.0429(14) Uani 1 1 d U
H2 H 0.4515 1.0604 0.6626 0.052 Uiso 1 1 calc R
C36 C -0.1619(6) 0.6800(4) 0.0524(2) 0.0307(11) Uani 1 1 d U
C38 C -0.4199(6) 0.6267(4) 0.0410(3) 0.0367(12) Uani 1 1 d U
H38 H -0.4248 0.6177 -0.0027 0.044 Uiso 1 1 calc R
O7 O -0.1582(4) 0.7143(3) 0.18226(18) 0.0374(9) Uani 1 1 d U
C34 C -0.0284(7) 0.7675(4) -0.0177(3) 0.0399(13) Uani 1 1 d U
H34 H -0.0210 0.8157 -0.0474 0.048 Uiso 1 1 calc R
C10 C 0.2461(5) 0.9707(4) 0.4286(2) 0.0246(10) Uani 1 1 d U
C19 C 0.0692(6) 1.1074(4) 0.1602(3) 0.0335(12) Uani 1 1 d U
C17 C 0.2888(5) 1.0028(3) 0.2578(2) 0.0251(10) Uani 1 1 d U
H17 H 0.3029 1.0595 0.2349 0.030 Uiso 1 1 calc R
O8 O 0.1909(4) 1.1724(3) 0.16102(19) 0.0414(10) Uani 1 1 d U
C45 C -0.2085(5) 0.4062(3) 0.1445(2) 0.0244(10) Uani 1 1 d U
C55 C -0.2145(6) 0.4558(4) 0.3488(3) 0.0351(12) Uani 1 1 d U
C8 C 0.3338(6) 0.8193(4) 0.4796(2) 0.0315(12) Uani 1 1 d U
H8A H 0.3280 0.7857 0.4386 0.047 Uiso 1 1 calc R
H8B H 0.3180 0.7700 0.5098 0.047 Uiso 1 1 calc R
H8C H 0.4252 0.8587 0.4932 0.047 Uiso 1 1 calc R
C11 C 0.2639(5) 1.0730(4) 0.4460(2) 0.0270(11) Uani 1 1 d U
H11 H 0.2576 1.0912 0.4875 0.032 Uiso 1 1 calc R
C26 C 0.2156(6) 0.9801(4) 0.0575(2) 0.0311(11) Uani 1 1 d U
H26 H 0.1551 1.0132 0.0301 0.037 Uiso 1 1 calc R
C44 C -0.1621(5) 0.4797(3) 0.1035(2) 0.0236(10) Uani 1 1 d U
H44 H -0.2110 0.4734 0.0616 0.028 Uiso 1 1 calc R
C37 C -0.2910(5) 0.6625(4) 0.0803(2) 0.0299(11) Uani 1 1 d U
N2 N 0.2803(4) 0.9158(3) 0.22705(19) 0.0247(9) Uani 1 1 d U
O5 O -0.0641(4) 0.4896(2) 0.24023(16) 0.0275(8) Uani 1 1 d U
C30 C 0.2891(5) 0.9226(3) 0.1606(2) 0.0243(10) Uani 1 1 d U
C33 C 0.0814(6) 0.7146(4) 0.0014(3) 0.0392(13) Uani 1 1 d U
H33 H 0.1623 0.7267 -0.0155 0.047 Uiso 1 1 calc R
C14 C 0.2969(6) 1.1234(4) 0.3453(2) 0.0318(12) Uani 1 1 d U
H14 H 0.3135 1.1733 0.3176 0.038 Uiso 1 1 calc R
C47 C -0.3800(5) 0.2582(4) 0.1491(3) 0.0325(12) Uani 1 1 d U
C29 C 0.3946(6) 0.8807(4) 0.1375(3) 0.0334(12) Uani 1 1 d U
H29 H 0.4549 0.8467 0.1644 0.040 Uiso 1 1 calc R
C15 C 0.2789(5) 1.0209(4) 0.3226(2) 0.0280(11) Uani 1 1 d U
C6 C 0.1202(7) 0.9735(5) 0.6330(3) 0.0444(14) Uani 1 1 d U
H6 H 0.0408 0.9692 0.6511 0.053 Uiso 1 1 calc R
C52 C -0.1927(6) 0.3518(4) 0.3211(3) 0.0348(12) Uani 1 1 d U
C54 C -0.0414(6) 0.3308(4) 0.3395(3) 0.0395(13) Uani 1 1 d U
H54A H 0.0201 0.3799 0.3223 0.059 Uiso 1 1 calc R
H54B H -0.0360 0.2644 0.3227 0.059 Uiso 1 1 calc R
H54C H -0.0138 0.3349 0.3851 0.059 Uiso 1 1 calc R
C32 C 0.0695(6) 0.6443(4) 0.0455(2) 0.0337(12) Uani 1 1 d U
H32 H 0.1425 0.6081 0.0581 0.040 Uiso 1 1 calc R
C28 C 0.4089(6) 0.8897(4) 0.0759(3) 0.0386(13) Uani 1 1 d U
H28 H 0.4783 0.8611 0.0609 0.046 Uiso 1 1 calc R
C60 C -0.1369(7) 0.4983(5) 0.4071(3) 0.0450(14) Uani 1 1 d U
H60 H -0.0655 0.4669 0.4286 0.054 Uiso 1 1 calc R
C41 C -0.4082(6) 0.6544(4) 0.1708(3) 0.0365(12) Uani 1 1 d U
H41 H -0.4048 0.6630 0.2144 0.044 Uiso 1 1 calc R
C53 C -0.2857(7) 0.2722(5) 0.3507(3) 0.0471(15) Uani 1 1 d U
H53A H -0.2613 0.2822 0.3963 0.071 Uiso 1 1 calc R
H53B H -0.2715 0.2059 0.3376 0.071 Uiso 1 1 calc R
H53C H -0.3824 0.2789 0.3368 0.071 Uiso 1 1 calc R
C50 C -0.1646(5) 0.4161(4) 0.2110(2) 0.0280(11) Uani 1 1 d U
C57 C -0.3479(9) 0.5919(6) 0.3457(3) 0.0604(19) Uani 1 1 d U
H57 H -0.4212 0.6223 0.3250 0.073 Uiso 1 1 calc R
C12 C 0.2905(6) 1.1513(4) 0.4068(2) 0.0309(11) Uani 1 1 d U
C35 C -0.1489(6) 0.7489(4) 0.0071(3) 0.0377(13) Uani 1 1 d U
H35 H -0.2228 0.7835 -0.0071 0.045 Uiso 1 1 calc R
C1 C 0.3555(6) 0.9846(4) 0.5794(3) 0.0345(12) Uani 1 1 d U
H1 H 0.4359 0.9881 0.5621 0.041 Uiso 1 1 calc R
C42 C -0.2870(5) 0.6772(4) 0.1464(3) 0.0304(11) Uani 1 1 d U
C7 C 0.2208(5) 0.8898(4) 0.4752(2) 0.0265(11) Uani 1 1 d U
C51 C -0.2334(5) 0.3447(4) 0.2486(2) 0.0277(11) Uani 1 1 d U
C4 C 0.2271(5) 0.9359(4) 0.5431(2) 0.0283(11) Uani 1 1 d U
C49 C -0.3367(5) 0.2696(4) 0.2164(3) 0.0330(12) Uani 1 1 d U
H49 H -0.3807 0.2234 0.2403 0.040 Uiso 1 1 calc R
C5 C 0.1106(6) 0.9325(4) 0.5717(2) 0.0332(12) Uani 1 1 d U
H5 H 0.0235 0.9017 0.5488 0.040 Uiso 1 1 calc R
C9 C 0.0745(6) 0.8261(4) 0.4504(3) 0.0333(12) Uani 1 1 d U
H9A H 0.0041 0.8693 0.4471 0.050 Uiso 1 1 calc R
H9B H 0.0564 0.7755 0.4794 0.050 Uiso 1 1 calc R
H9C H 0.0722 0.7942 0.4092 0.050 Uiso 1 1 calc R
C16 C 0.2516(5) 0.9432(3) 0.3637(2) 0.0248(10) Uani 1 1 d U
C25 C 0.1974(5) 0.9712(3) 0.1199(2) 0.0261(11) Uani 1 1 d U
C24 C 0.0724(6) 1.0060(4) 0.1403(2) 0.0288(11) Uani 1 1 d U
C48 C -0.4935(6) 0.1732(4) 0.1168(3) 0.0463(15) Uani 1 1 d U
H48A H -0.4743 0.1105 0.1337 0.069 Uiso 1 1 calc R
H48B H -0.4954 0.1694 0.0718 0.069 Uiso 1 1 calc R
H48C H -0.5828 0.1860 0.1245 0.069 Uiso 1 1 calc R
C27 C 0.3200(6) 0.9415(4) 0.0351(3) 0.0359(13) Uani 1 1 d U
H27 H 0.3317 0.9496 -0.0066 0.043 Uiso 1 1 calc R
C61 C 0.1627(6) 0.6091(4) 0.3505(2) 0.0324(12) Uani 1 1 d U
H61A H 0.0856 0.5544 0.3489 0.039 Uiso 1 1 calc R
H61B H 0.1544 0.6612 0.3817 0.039 Uiso 1 1 calc R
C13 C 0.2488(7) 1.0209(4) 0.6674(3) 0.0436(14) Uani 1 1 d U
H13 H 0.2562 1.0483 0.7087 0.052 Uiso 1 1 calc R
C43 C -0.1505(6) 0.7397(5) 0.2489(3) 0.0404(13) Uani 1 1 d U
H43A H -0.2247 0.7767 0.2539 0.061 Uiso 1 1 calc R
H43B H -0.0617 0.7804 0.2663 0.061 Uiso 1 1 calc R
H43C H -0.1600 0.6789 0.2708 0.061 Uiso 1 1 calc R
C31 C -0.0499(5) 0.6265(4) 0.0716(2) 0.0267(10) Uani 1 1 d U
C18 C 0.3093(8) 1.2599(4) 0.4313(3) 0.0454(15) Uani 1 1 d U
H18A H 0.2312 1.2709 0.4502 0.068 Uiso 1 1 calc R
H18B H 0.3144 1.3025 0.3966 0.068 Uiso 1 1 calc R
H18C H 0.3944 1.2756 0.4626 0.068 Uiso 1 1 calc R
C20 C -0.0511(7) 1.1337(4) 0.1768(3) 0.0429(14) Uani 1 1 d U
H20 H -0.0531 1.2005 0.1895 0.051 Uiso 1 1 calc R
C22 C -0.1670(6) 0.9626(5) 0.1569(3) 0.0493(15) Uani 1 1 d U
H22 H -0.2451 0.9143 0.1570 0.059 Uiso 1 1 calc R
C1A C 0.1933(8) 1.2763(4) 0.1814(3) 0.0573(18) Uani 1 1 d U
H1AA H 0.1194 1.3027 0.1545 0.086 Uiso 1 1 calc R
H1AB H 0.2821 1.3150 0.1787 0.086 Uiso 1 1 calc R
H1AC H 0.1802 1.2807 0.2247 0.086 Uiso 1 1 calc R
C59 C -0.1649(8) 0.5867(5) 0.4334(3) 0.0601(19) Uani 1 1 d U
H59 H -0.1126 0.6141 0.4727 0.072 Uiso 1 1 calc R
C40 C -0.5346(6) 0.6186(5) 0.1298(3) 0.0443(14) Uani 1 1 d U
H40 H -0.6160 0.6041 0.1462 0.053 Uiso 1 1 calc R
C21 C -0.1662(7) 1.0627(5) 0.1749(3) 0.0495(15) Uani 1 1 d U
H21 H -0.2461 1.0821 0.1860 0.059 Uiso 1 1 calc R
C46 C -0.3174(5) 0.3281(4) 0.1147(3) 0.0281(11) Uani 1 1 d U
H46 H -0.3468 0.3246 0.0708 0.034 Uiso 1 1 calc R
C56 C -0.3205(7) 0.5035(5) 0.3183(3) 0.0449(15) Uani 1 1 d U
H56 H -0.3739 0.4762 0.2792 0.054 Uiso 1 1 calc R
C39 C -0.5413(6) 0.6043(5) 0.0652(3) 0.0472(15) Uani 1 1 d U
H39 H -0.6263 0.5798 0.0381 0.057 Uiso 1 1 calc R
C58 C -0.2703(9) 0.6352(5) 0.4018(4) 0.063(2) Uani 1 1 d U
H58 H -0.2873 0.6960 0.4188 0.076 Uiso 1 1 calc R
C23 C -0.0476(6) 0.9358(4) 0.1386(3) 0.0369(12) Uani 1 1 d U
H23 H -0.0482 0.8691 0.1248 0.044 Uiso 1 1 calc R
C62 C 0.2993(8) 0.5705(6) 0.3711(3) 0.0575(18) Uani 1 1 d U
H62A H 0.3764 0.6247 0.3710 0.069 Uiso 1 1 calc R
H62B H 0.3059 0.5168 0.3406 0.069 Uiso 1 1 calc R
C63 C 0.3137(10) 0.5308(5) 0.4371(3) 0.078(3) Uani 1 1 d U
H63A H 0.2381 0.4768 0.4375 0.117 Uiso 1 1 calc R
H63B H 0.3104 0.5843 0.4677 0.117 Uiso 1 1 calc R
H63C H 0.4015 0.5063 0.4479 0.117 Uiso 1 1 calc R

loop_
_atom_site_aniso_label
_atom_site_aniso_U_11
_atom_site_aniso_U_22
_atom_site_aniso_U_33
_atom_site_aniso_U_23
_atom_site_aniso_U_13
_atom_site_aniso_U_12
V2 0.0213(5) 0.0184(4) 0.0257(5) -0.0002(3) 0.0001(3) -0.0016(3)
V1 0.0202(5) 0.0199(4) 0.0267(5) -0.0006(3) 0.0010(3) -0.0025(3)
O4 0.0270(19) 0.0211(16) 0.0255(18) 0.0019(14) -0.0027(15) -0.0040(14)
O2 0.0241(19) 0.0309(19) 0.042(2) 0.0002(16) -0.0012(16) 0.0012(15)
O6 0.033(2) 0.0215(16) 0.0257(18) -0.0007(14) 0.0036(15) 0.0000(14)
O3 0.0278(19) 0.0225(16) 0.0281(18) 0.0037(14) 0.0021(15) -0.0037(14)
N1 0.021(2) 0.025(2) 0.025(2) 0.0020(17) 0.0042(17) 0.0008(16)
O1 0.030(2) 0.0290(19) 0.045(2) 0.0004(16) 0.0031(17) 0.0025(16)
C2 0.046(4) 0.034(3) 0.043(3) -0.005(3) -0.002(3) 0.006(3)
C36 0.028(3) 0.028(2) 0.030(3) -0.003(2) -0.004(2) -0.002(2)
C38 0.027(3) 0.045(3) 0.033(3) 0.000(2) -0.006(2) 0.004(2)
O7 0.028(2) 0.040(2) 0.038(2) -0.0079(17) 0.0014(17) -0.0037(16)
C34 0.051(4) 0.040(3) 0.027(3) 0.009(2) 0.010(3) -0.005(3)
C10 0.016(2) 0.027(2) 0.029(3) 0.000(2) 0.001(2) 0.0034(19)
C19 0.039(3) 0.027(3) 0.033(3) 0.007(2) 0.005(2) 0.002(2)
C17 0.027(3) 0.020(2) 0.025(2) 0.0062(19) 0.002(2) -0.0023(19)
O8 0.049(2) 0.0198(17) 0.054(2) -0.0005(17) 0.009(2) 0.0040(17)
C45 0.016(2) 0.025(2) 0.029(3) -0.002(2) 0.003(2) -0.0018(19)
C55 0.033(3) 0.039(3) 0.034(3) 0.008(2) 0.014(2) 0.001(2)
C8 0.043(3) 0.021(2) 0.029(3) 0.001(2) 0.004(2) 0.003(2)
C11 0.024(3) 0.026(2) 0.028(3) -0.004(2) 0.000(2) 0.003(2)
C26 0.033(3) 0.027(2) 0.030(3) -0.001(2) 0.004(2) -0.006(2)
C44 0.019(2) 0.022(2) 0.027(2) 0.0006(19) -0.002(2) 0.0031(19)
C37 0.025(3) 0.030(3) 0.032(3) 0.006(2) 0.002(2) 0.002(2)
N2 0.019(2) 0.023(2) 0.029(2) 0.0002(17) 0.0012(17) -0.0008(16)
O5 0.0258(18) 0.0255(17) 0.0263(18) -0.0009(14) 0.0018(15) -0.0064(14)
C30 0.026(3) 0.013(2) 0.031(3) -0.0013(19) 0.008(2) -0.0066(18)
C33 0.038(3) 0.048(3) 0.030(3) 0.002(2) 0.014(2) -0.009(3)
C14 0.041(3) 0.022(2) 0.030(3) 0.007(2) 0.001(2) 0.002(2)
C47 0.023(3) 0.024(2) 0.044(3) -0.003(2) -0.004(2) -0.002(2)
C29 0.032(3) 0.026(2) 0.040(3) 0.002(2) 0.006(2) -0.002(2)
C15 0.027(3) 0.028(2) 0.028(3) 0.003(2) 0.002(2) 0.004(2)
C6 0.040(3) 0.054(4) 0.043(3) 0.002(3) 0.013(3) 0.012(3)
C52 0.035(3) 0.034(3) 0.035(3) 0.008(2) 0.007(2) 0.004(2)
C54 0.039(3) 0.038(3) 0.040(3) 0.013(3) 0.004(3) 0.002(2)
C32 0.027(3) 0.038(3) 0.032(3) -0.001(2) 0.001(2) -0.004(2)
C28 0.039(3) 0.029(3) 0.048(3) -0.006(2) 0.018(3) -0.005(2)
C60 0.044(4) 0.049(3) 0.041(3) 0.001(3) 0.011(3) 0.000(3)
C41 0.032(3) 0.037(3) 0.039(3) 0.000(2) 0.007(2) 0.001(2)
C53 0.054(4) 0.047(3) 0.036(3) 0.012(3) 0.008(3) -0.006(3)
C50 0.030(3) 0.023(2) 0.033(3) 0.002(2) 0.010(2) 0.001(2)
C57 0.079(5) 0.066(4) 0.051(4) 0.016(3) 0.031(4) 0.031(4)
C12 0.033(3) 0.025(2) 0.033(3) -0.002(2) 0.001(2) 0.005(2)
C35 0.036(3) 0.037(3) 0.036(3) 0.004(2) -0.002(2) 0.002(2)
C1 0.030(3) 0.033(3) 0.035(3) -0.004(2) 0.002(2) -0.003(2)
C42 0.024(3) 0.024(2) 0.041(3) -0.001(2) 0.002(2) 0.005(2)
C7 0.023(3) 0.026(2) 0.027(3) -0.001(2) 0.002(2) -0.003(2)
C51 0.024(3) 0.023(2) 0.034(3) 0.005(2) 0.005(2) 0.000(2)
C4 0.023(3) 0.026(2) 0.033(3) 0.004(2) 0.000(2) 0.003(2)
C49 0.022(3) 0.025(2) 0.052(3) 0.001(2) 0.014(2) -0.005(2)
C5 0.029(3) 0.037(3) 0.032(3) 0.003(2) 0.003(2) 0.004(2)
C9 0.030(3) 0.032(3) 0.031(3) 0.002(2) 0.003(2) -0.010(2)
C16 0.021(2) 0.021(2) 0.027(2) 0.0007(19) -0.002(2) -0.0037(18)
C25 0.030(3) 0.016(2) 0.031(3) -0.0008(19) 0.007(2) -0.0047(19)
C24 0.033(3) 0.027(2) 0.026(2) 0.004(2) 0.005(2) 0.004(2)
C48 0.034(3) 0.034(3) 0.063(4) -0.003(3) 0.006(3) -0.019(3)
C27 0.038(3) 0.025(3) 0.040(3) -0.008(2) 0.013(3) -0.013(2)
C61 0.040(3) 0.027(2) 0.026(3) 0.003(2) 0.001(2) -0.001(2)
C13 0.062(4) 0.040(3) 0.031(3) 0.002(2) 0.013(3) 0.015(3)
C43 0.034(3) 0.048(3) 0.038(3) -0.007(3) 0.005(3) 0.008(3)
C31 0.024(2) 0.024(2) 0.027(3) -0.003(2) -0.002(2) -0.0020(19)
C18 0.068(4) 0.025(3) 0.041(3) -0.006(2) 0.008(3) 0.008(3)
C20 0.054(4) 0.034(3) 0.046(3) 0.003(3) 0.016(3) 0.018(3)
C22 0.028(3) 0.054(4) 0.063(4) 0.003(3) 0.004(3) 0.003(3)
C1A 0.074(5) 0.024(3) 0.064(4) -0.001(3) -0.002(4) -0.001(3)
C59 0.067(5) 0.058(4) 0.052(4) -0.011(3) 0.023(4) -0.013(4)
C40 0.027(3) 0.052(3) 0.052(4) 0.001(3) 0.007(3) 0.005(3)
C21 0.044(4) 0.056(4) 0.056(4) 0.012(3) 0.015(3) 0.022(3)
C46 0.019(2) 0.025(2) 0.036(3) -0.002(2) 0.001(2) -0.0032(19)
C56 0.057(4) 0.050(3) 0.034(3) 0.014(3) 0.016(3) 0.016(3)
C39 0.026(3) 0.065(4) 0.044(3) 0.000(3) -0.002(3) 0.000(3)
C58 0.092(6) 0.049(4) 0.061(4) 0.009(3) 0.044(4) 0.012(4)
C23 0.034(3) 0.033(3) 0.042(3) -0.002(2) 0.007(2) -0.001(2)
C62 0.056(4) 0.058(4) 0.052(4) 0.020(3) -0.008(3) 0.009(3)
C63 0.127(8) 0.036(4) 0.051(4) 0.011(3) -0.031(4) 0.009(4)

loop_
_atom_type_symbol
_atom_type_description
_atom_type_scat_dispersion_real
_atom_type_scat_dispersion_imag
_atom_type_scat_source
C C 0.0033 0.0016 'International Tables Vol C Tables 4.2.6.8 and 6.1.1.4'
H H 0.0000 0.0000 'International Tables Vol C Tables 4.2.6.8 and 6.1.1.4'
N N 0.0061 0.0033 'International Tables Vol C Tables 4.2.6.8 and 6.1.1.4'
O O 0.0106 0.0060 'International Tables Vol C Tables 4.2.6.8 and 6.1.1.4'
V V 0.3005 0.5294 'International Tables Vol C Tables 4.2.6.8 and 6.1.1.4'

loop_
_geom_angle_atom_site_label_1
_geom_angle_atom_site_label_2
_geom_angle_atom_site_label_3
_geom_angle
O2 V2 O6 111.05(18)
O2 V2 O3 111.39(17)
O6 V2 O3 137.40(15)
O2 V2 O4 107.73(16)
O6 V2 O4 89.69(14)
O3 V2 O4 74.22(14)
O2 V2 N2 100.32(17)
O6 V2 N2 86.58(15)
O3 V2 N2 89.41(15)
O4 V2 N2 151.11(15)
O1 V1 O5 105.90(16)
O1 V1 O4 108.47(18)
O5 V1 O4 91.36(14)
O1 V1 O3 107.36(16)
O5 V1 O3 146.46(15)
O4 V1 O3 74.17(14)
O1 V1 N1 101.45(18)
O5 V1 N1 87.32(15)
O4 V1 N1 149.20(15)
O3 V1 N1 90.28(15)
C61 O4 V1 126.4(3)
C61 O4 V2 126.6(3)
V1 O4 V2 103.75(15)
C16 O6 V2 134.9(3)
V2 O3 V1 105.08(15)
C44 N1 C31 115.1(4)
C44 N1 V1 123.1(3)
C31 N1 V1 121.7(3)
C13 C2 C1 120.3(6)
C35 C36 C31 118.0(5)
C35 C36 C37 121.0(5)
C31 C36 C37 121.0(4)
C39 C38 C37 121.7(5)
C42 O7 C43 117.4(4)
C35 C34 C33 120.2(5)
C11 C10 C16 116.6(4)
C11 C10 C7 122.6(4)
C16 C10 C7 120.8(4)
O8 C19 C20 125.4(5)
O8 C19 C24 114.7(5)
C20 C19 C24 119.9(5)
N2 C17 C15 127.3(4)
C19 O8 C1A 116.8(5)
C50 C45 C46 120.8(4)
C50 C45 C44 123.2(4)
C46 C45 C44 115.4(4)
C56 C55 C60 118.5(6)
C56 C55 C52 120.1(5)
C60 C55 C52 121.2(5)
C10 C11 C12 126.1(5)
C27 C26 C25 121.9(5)
N1 C44 C45 127.1(5)
C38 C37 C42 118.0(5)
C38 C37 C36 119.7(5)
C42 C37 C36 122.3(5)
C17 N2 C30 113.9(4)
C17 N2 V2 125.1(3)
C30 N2 V2 121.0(3)
C50 O5 V1 129.7(3)
C25 C30 C29 119.6(4)
C25 C30 N2 121.3(4)
C29 C30 N2 119.1(4)
C32 C33 C34 119.3(5)
C12 C14 C15 122.0(4)
C46 C47 C49 117.2(5)
C46 C47 C48 121.3(5)
C49 C47 C48 121.5(5)
C28 C29 C30 120.3(5)
C14 C15 C16 120.1(4)
C14 C15 C17 116.0(4)
C16 C15 C17 123.9(4)
C5 C6 C13 119.7(5)
C51 C52 C54 108.2(4)
C51 C52 C53 112.0(5)
C54 C52 C53 107.1(4)
C51 C52 C55 110.2(4)
C54 C52 C55 113.6(5)
C53 C52 C55 105.7(4)
C33 C32 C31 120.8(5)
C29 C28 C27 120.5(5)
C59 C60 C55 120.5(7)
C42 C41 C40 119.6(5)
O5 C50 C45 122.1(4)
O5 C50 C51 119.5(5)
C45 C50 C51 118.5(5)
C58 C57 C56 121.6(7)
C14 C12 C11 116.4(5)
C14 C12 C18 122.4(5)
C11 C12 C18 121.2(5)
C36 C35 C34 121.4(5)
C2 C1 C4 121.8(5)
O7 C42 C41 124.4(5)
O7 C42 C37 115.1(4)
C41 C42 C37 120.5(5)
C10 C7 C4 112.2(4)
C10 C7 C9 108.4(4)
C4 C7 C9 109.4(4)
C10 C7 C8 110.4(4)
C4 C7 C8 107.5(4)
C9 C7 C8 109.0(4)
C49 C51 C50 117.5(5)
C49 C51 C52 121.1(4)
C50 C51 C52 121.4(5)
C5 C4 C1 116.4(5)
C5 C4 C7 123.5(5)
C1 C4 C7 120.0(4)
C51 C49 C47 124.3(5)
C6 C5 C4 122.1(5)
O6 C16 C15 120.0(4)
O6 C16 C10 121.2(4)
C15 C16 C10 118.8(4)
C30 C25 C26 118.8(5)
C30 C25 C24 121.3(4)
C26 C25 C24 119.7(5)
C23 C24 C19 117.7(5)
C23 C24 C25 118.8(5)
C19 C24 C25 123.5(5)
C26 C27 C28 118.9(5)
O4 C61 C62 112.0(5)
C2 C13 C6 119.6(6)
C32 C31 C36 120.2(5)
C32 C31 N1 119.8(5)
C36 C31 N1 120.0(4)
C21 C20 C19 120.6(5)
C21 C22 C23 118.3(6)
C60 C59 C58 120.6(7)
C39 C40 C41 121.0(5)
C20 C21 C22 121.4(6)
C47 C46 C45 121.6(5)
C55 C56 C57 120.2(7)
C40 C39 C38 119.3(6)
C57 C58 C59 118.5(7)
C24 C23 C22 121.9(5)
C61 C62 C63 112.6(6)

loop_
_geom_bond_atom_site_label_1
_geom_bond_atom_site_label_2
_geom_bond_distance
V2 O2 1.593(4)
V2 O6 1.924(3)
V2 O3 1.950(4)
V2 O4 2.001(3)
V2 N2 2.105(4)
V1 O1 1.595(4)
V1 O5 1.956(3)
V1 O4 1.970(3)
V1 O3 1.985(3)
V1 N1 2.087(4)
O4 C61 1.433(6)
O6 C16 1.338(6)
N1 C44 1.307(6)
N1 C31 1.425(6)
C2 C13 1.376(8)
C2 C1 1.377(8)
C36 C35 1.379(7)
C36 C31 1.409(7)
C36 C37 1.494(7)
C38 C39 1.387(8)
C38 C37 1.391(7)
O7 C42 1.364(6)
O7 C43 1.439(6)
C34 C35 1.380(8)
C34 C33 1.386(8)
C10 C11 1.384(7)
C10 C16 1.436(7)
C10 C7 1.531(7)
C19 O8 1.370(6)
C19 C20 1.386(8)
C19 C24 1.416(7)
C17 N2 1.300(6)
C17 C15 1.425(7)
O8 C1A 1.441(7)
C45 C50 1.405(7)
C45 C46 1.417(7)
C45 C44 1.430(6)
C55 C56 1.377(8)
C55 C60 1.388(9)
C55 C52 1.554(7)
C8 C7 1.554(7)
C11 C12 1.397(7)
C26 C27 1.368(7)
C26 C25 1.389(7)
C37 C42 1.415(7)
N2 C30 1.448(6)
O5 C50 1.331(6)
C30 C25 1.388(7)
C30 C29 1.407(7)
C33 C32 1.372(7)
C14 C12 1.372(7)
C14 C15 1.414(7)
C47 C46 1.364(7)
C47 C49 1.420(8)
C47 C48 1.515(7)
C29 C28 1.361(8)
C15 C16 1.421(7)
C6 C5 1.386(8)
C6 C13 1.386(9)
C52 C51 1.524(7)
C52 C54 1.537(8)
C52 C53 1.539(7)
C32 C31 1.385(7)
C28 C27 1.398(8)
C60 C59 1.378(9)
C41 C42 1.388(7)
C41 C40 1.389(8)
C50 C51 1.449(6)
C57 C58 1.355(11)
C57 C56 1.387(9)
C12 C18 1.501(7)
C1 C4 1.405(7)
C7 C4 1.543(7)
C7 C9 1.548(7)
C51 C49 1.380(7)
C4 C5 1.393(7)
C25 C24 1.507(7)
C24 C23 1.390(7)
C61 C62 1.506(8)
C20 C21 1.361(9)
C22 C21 1.381(9)
C22 C23 1.395(8)
C59 C58 1.389(11)
C40 C39 1.378(8)
C62 C63 1.522(9)
